data_2233168
loop_
_publ_author_name
'Fun, Hoong-Kun'
'Hemamalini, Madhukar'
'Rajakannan, Venkatachalam'

_publ_section_title
;
 2-Amino-5-chloropyrimidin-1-ium hydrogen maleate
;
_journal_coeditor_code HB6543
_journal_issue 1
_journal_name_full 'Acta Crystallographica Section E'
_journal_page_first o108
_journal_paper_doi 10.1107/S1600536811051646
_journal_volume 68
_journal_year 2012
_chemical_formula_iupac 'C4 H5 Cl N3 +, C4 H3 O4 -'
_chemical_formula_moiety 'C4 H5 Cl N3 +, C4 H3 O4 -'
_chemical_formula_sum 'C8 H8 Cl N3 O4'
_chemical_formula_weight 245.62
_chemical_name_systematic
;
2-Amino-5-chloropyrimidin-1-ium hydrogen maleate
;
_space_group_IT_number 14
_symmetry_cell_setting monoclinic
_symmetry_space_group_name_Hall '-P 2ybc'
_symmetry_space_group_name_H-M 'P 1 21/c 1'
_atom_sites_solution_hydrogens geom
_atom_sites_solution_primary direct
_atom_sites_solution_secondary difmap
_audit_creation_method SHELXL-97
_cell_angle_alpha 90.00
_cell_angle_beta 95.2640(10)
_cell_angle_gamma 90.00
_cell_formula_units_Z 4
_cell_length_a 9.3974(6)
_cell_length_b 5.5167(4)
_cell_length_c 20.0654(13)
_cell_measurement_reflns_used 4623
_cell_measurement_temperature 296(2)
_cell_measurement_theta_max 31.40
_cell_measurement_theta_min 2.84
_cell_volume 1035.86(12)
_computing_cell_refinement 'SAINT (Bruker, 2009)'
_computing_data_collection 'APEX2 (Bruker, 2009)'
_computing_data_reduction 'SAINT (Bruker, 2009)'
_computing_molecular_graphics 'SHELXTL (Sheldrick, 2008)'
_computing_publication_material 'SHELXTL (Sheldrick, 2008) and PLATON (Spek, 2009)'
_computing_structure_refinement 'SHELXTL (Sheldrick, 2008)'
_computing_structure_solution 'SHELXTL (Sheldrick, 2008)'
_diffrn_ambient_temperature 296(2)
_diffrn_measured_fraction_theta_full 0.985
_diffrn_measured_fraction_theta_max 0.985
_diffrn_measurement_device_type 'Bruker APEXII DUO CCD'
_diffrn_measurement_method '\f and \w scans'
_diffrn_radiation_monochromator graphite
_diffrn_radiation_source 'fine-focus sealed tube'
_diffrn_radiation_type MoK\a
_diffrn_radiation_wavelength 0.71073
_diffrn_reflns_av_R_equivalents 0.0233
_diffrn_reflns_av_sigmaI/netI 0.0213
_diffrn_reflns_limit_h_max 13
_diffrn_reflns_limit_h_min -13
_diffrn_reflns_limit_k_max 8
_diffrn_reflns_limit_k_min -7
_diffrn_reflns_limit_l_max 29
_diffrn_reflns_limit_l_min -29
_diffrn_reflns_number 12808
_diffrn_reflns_theta_full 31.68
_diffrn_reflns_theta_max 31.68
_diffrn_reflns_theta_min 2.04
_diffrn_standards_number 0
_exptl_absorpt_coefficient_mu 0.372
_exptl_absorpt_correction_T_max 0.9539
_exptl_absorpt_correction_T_min 0.8603
_exptl_absorpt_correction_type multi-scan
_exptl_absorpt_process_details '(SADABS; Bruker, 2009)'
_exptl_crystal_colour colourless
_exptl_crystal_density_diffrn 1.575
_exptl_crystal_density_method 'not measured'
_exptl_crystal_description block
_exptl_crystal_F_000 504
_exptl_crystal_size_max 0.42
_exptl_crystal_size_mid 0.36
_exptl_crystal_size_min 0.13
_refine_diff_density_max 0.354
_refine_diff_density_min -0.363
_refine_ls_extinction_method none
_refine_ls_goodness_of_fit_ref 1.037
_refine_ls_hydrogen_treatment mixed
_refine_ls_matrix_type full
_refine_ls_number_parameters 161
_refine_ls_number_reflns 3443
_refine_ls_number_restraints 0
_refine_ls_restrained_S_all 1.037
_refine_ls_R_factor_all 0.0498
_refine_ls_R_factor_gt 0.0377
_refine_ls_shift/su_max 0.001
_refine_ls_shift/su_mean 0.000
_refine_ls_structure_factor_coef Fsqd
_refine_ls_weighting_details 'calc w=1/[\s^2^(Fo^2^)+(0.0515P)^2^+0.2504P] where P=(Fo^2^+2Fc^2^)/3'
_refine_ls_weighting_scheme calc
_refine_ls_wR_factor_gt 0.1005
_refine_ls_wR_factor_ref 0.1094
_reflns_number_gt 2745
_reflns_number_total 3443
_reflns_threshold_expression I>2\s(I)
_cod_data_source_file hb6543.cif
_cod_data_source_block I
_cod_original_sg_symbol_H-M 'P 21/c'
_cod_database_code 2233168
_cod_database_fobs_code 2233168

loop_
_symmetry_equiv_pos_as_xyz
'x, y, z'
'-x, y+1/2, -z+1/2'
'-x, -y, -z'
'x, -y-1/2, z-1/2'

loop_
_atom_site_type_symbol
_atom_site_label
_atom_site_fract_x
_atom_site_fract_y
_atom_site_fract_z
_atom_site_U_iso_or_equiv
_atom_site_adp_type
_atom_site_calc_flag
_atom_site_refinement_flags
_atom_site_occupancy
_atom_site_symmetry_multiplicity
Cl Cl1 0.07132(4) 0.34821(8) 0.119864(19) 0.05434(13) Uani d . 1 1
O O1 0.34314(14) 0.1959(2) 0.47054(5) 0.0547(3) Uani d . 1 1
O O2 0.20761(12) 0.3832(2) 0.39206(5) 0.0483(3) Uani d . 1 1
O O3 0.44057(12) 0.28155(19) 0.58566(5) 0.0477(3) Uani d . 1 1
O O4 0.43276(11) 0.5756(2) 0.65981(4) 0.0456(2) Uani d . 1 1
N N1 0.14846(11) 0.8848(2) 0.24914(5) 0.0364(2) Uani d . 1 1
N N2 0.32969(11) 0.59171(19) 0.27016(5) 0.0305(2) Uani d . 1 1
N N3 0.32863(14) 0.9408(2) 0.33347(6) 0.0424(3) Uani d . 1 1
C C1 0.26868(12) 0.8052(2) 0.28452(5) 0.0307(2) Uani d . 1 1
C C2 0.09165(13) 0.7456(3) 0.20036(6) 0.0372(3) Uani d . 1 1
H H2A 0.0086 0.7977 0.1757 0.045 Uiso calc R 1 1
C C3 0.15083(13) 0.5224(2) 0.18395(6) 0.0343(2) Uani d . 1 1
C C4 0.27274(13) 0.4492(2) 0.22009(6) 0.0335(2) Uani d . 1 1
H H4A 0.3160 0.3033 0.2104 0.040 Uiso calc R 1 1
C C5 0.26812(14) 0.3825(2) 0.44879(6) 0.0351(3) Uani d . 1 1
C C6 0.25815(15) 0.6000(2) 0.49162(6) 0.0391(3) Uani d . 1 1
H H6A 0.2049 0.7265 0.4714 0.047 Uiso calc R 1 1
C C7 0.31273(15) 0.6453(2) 0.55439(6) 0.0387(3) Uani d . 1 1
H H7A 0.2921 0.7985 0.5703 0.046 Uiso calc R 1 1
C C8 0.40123(13) 0.4898(2) 0.60285(5) 0.0328(2) Uani d . 1 1
H H1N2 0.4062(19) 0.537(4) 0.2941(9) 0.048(5) Uiso d . 1 1
H H1N3 0.2848(19) 1.066(3) 0.3469(9) 0.047(5) Uiso d . 1 1
H H2N3 0.402(2) 0.884(3) 0.3604(9) 0.051(5) Uiso d . 1 1
H H1O3 0.376(3) 0.225(5) 0.5110(14) 0.093(8) Uiso d . 1 1

loop_
_atom_site_aniso_label
_atom_site_aniso_U_11
_atom_site_aniso_U_22
_atom_site_aniso_U_33
_atom_site_aniso_U_12
_atom_site_aniso_U_13
_atom_site_aniso_U_23
Cl1 0.0550(2) 0.0562(2) 0.0486(2) -0.00891(17) -0.01285(15) -0.01739(16)
O1 0.0821(8) 0.0392(6) 0.0379(5) 0.0180(5) -0.0202(5) -0.0097(4)
O2 0.0577(6) 0.0494(6) 0.0343(5) 0.0033(5) -0.0154(4) -0.0049(4)
O3 0.0627(6) 0.0412(5) 0.0358(4) 0.0183(5) -0.0148(4) -0.0045(4)
O4 0.0498(5) 0.0551(6) 0.0298(4) 0.0150(5) -0.0085(4) -0.0093(4)
N1 0.0357(5) 0.0351(5) 0.0367(5) 0.0036(4) -0.0055(4) -0.0018(4)
N2 0.0331(5) 0.0313(5) 0.0261(4) 0.0025(4) -0.0023(3) 0.0008(4)
N3 0.0491(7) 0.0373(6) 0.0376(5) 0.0081(5) -0.0136(5) -0.0095(5)
C1 0.0338(5) 0.0305(5) 0.0272(5) 0.0001(4) -0.0009(4) 0.0010(4)
C2 0.0319(5) 0.0412(7) 0.0369(6) -0.0007(5) -0.0065(4) 0.0009(5)
C3 0.0354(6) 0.0361(6) 0.0306(5) -0.0068(5) -0.0023(4) -0.0029(5)
C4 0.0387(6) 0.0310(6) 0.0306(5) -0.0009(5) 0.0018(4) -0.0018(4)
C5 0.0399(6) 0.0342(6) 0.0298(5) -0.0010(5) -0.0045(4) -0.0006(4)
C6 0.0492(7) 0.0335(6) 0.0326(5) 0.0106(5) -0.0070(5) 0.0002(5)
C7 0.0495(7) 0.0335(6) 0.0316(5) 0.0110(5) -0.0039(5) -0.0031(5)
C8 0.0330(5) 0.0381(6) 0.0265(5) 0.0040(5) -0.0012(4) -0.0004(4)

loop_
_atom_type_symbol
_atom_type_description
_atom_type_scat_dispersion_real
_atom_type_scat_dispersion_imag
_atom_type_scat_source
C C 0.0033 0.0016 'International Tables Vol C Tables 4.2.6.8 and 6.1.1.4'
H H 0.0000 0.0000 'International Tables Vol C Tables 4.2.6.8 and 6.1.1.4'
N N 0.0061 0.0033 'International Tables Vol C Tables 4.2.6.8 and 6.1.1.4'
O O 0.0106 0.0060 'International Tables Vol C Tables 4.2.6.8 and 6.1.1.4'
Cl Cl 0.1484 0.1585 'International Tables Vol C Tables 4.2.6.8 and 6.1.1.4'

loop_
_geom_angle_atom_site_label_1
_geom_angle_atom_site_label_2
_geom_angle_atom_site_label_3
_geom_angle
C5 O1 H1O3 108.0(18)
C2 N1 C1 117.60(11)
C4 N2 C1 121.33(10)
C4 N2 H1N2 117.2(12)
C1 N2 H1N2 121.4(12)
C1 N3 H1N3 120.2(12)
C1 N3 H2N3 120.3(12)
H1N3 N3 H2N3 117.3(16)
N3 C1 N1 119.11(11)
N3 C1 N2 119.47(11)
N1 C1 N2 121.41(10)
N1 C2 C3 122.92(11)
N1 C2 H2A 118.5
C3 C2 H2A 118.5
C4 C3 C2 117.92(11)
C4 C3 Cl1 121.32(10)
C2 C3 Cl1 120.76(9)
N2 C4 C3 118.81(11)
N2 C4 H4A 120.6
C3 C4 H4A 120.6
O2 C5 O1 120.36(12)
O2 C5 C6 119.16(12)
O1 C5 C6 120.46(11)
C7 C6 C5 131.05(12)
C7 C6 H6A 114.5
C5 C6 H6A 114.5
C6 C7 C8 130.40(12)
C6 C7 H7A 114.8
C8 C7 H7A 114.8
O4 C8 O3 122.95(11)
O4 C8 C7 116.77(11)
O3 C8 C7 120.28(10)

loop_
_geom_bond_atom_site_label_1
_geom_bond_atom_site_label_2
_geom_bond_distance
Cl1 C3 1.7201(12)
O1 C5 1.3005(16)
O1 H1O3 0.86(3)
O2 C5 1.2248(15)
O3 C8 1.2645(16)
O4 C8 1.2475(14)
N1 C2 1.3178(17)
N1 C1 1.3512(15)
N2 C4 1.3473(15)
N2 C1 1.3527(15)
N2 H1N2 0.880(18)
N3 C1 1.3192(16)
N3 H1N3 0.858(19)
N3 H2N3 0.89(2)
C2 C3 1.4027(19)
C2 H2A 0.9300
C3 C4 1.3599(17)
C4 H4A 0.9300
C5 C6 1.4837(18)
C6 C7 1.3393(17)
C6 H6A 0.9300
C7 C8 1.4916(17)
C7 H7A 0.9300

loop_
_geom_hbond_atom_site_label_D
_geom_hbond_atom_site_label_H
_geom_hbond_atom_site_label_A
_geom_hbond_site_symmetry_A
_geom_hbond_distance_DH
_geom_hbond_distance_HA
_geom_hbond_distance_DA
_geom_hbond_angle_DHA
_geom_hbond_publ_flag
N2 H1N2 O4 3_666 0.881(19) 1.810(18) 2.6897(14) 177.6(19) yes
N3 H1N3 O1 1_565 0.860(17) 2.592(18) 3.0814(16) 117.2(14) yes
N3 H1N3 O2 1_565 0.860(17) 2.128(17) 2.9795(16) 170.2(16) yes
N3 H2N3 O3 3_666 0.893(18) 1.975(18) 2.8629(17) 172.8(16) yes
O1 H1O3 O3 . 0.86(3) 1.60(3) 2.4514(15) 179(3) yes
C2 H2A O2 2_555 0.93 2.39 3.3117(17) 173 yes

loop_
_geom_torsion_atom_site_label_1
_geom_torsion_atom_site_label_2
_geom_torsion_atom_site_label_3
_geom_torsion_atom_site_label_4
_geom_torsion
C2 N1 C1 N3 179.67(12)
C2 N1 C1 N2 0.63(18)
C4 N2 C1 N3 -179.27(12)
C4 N2 C1 N1 -0.23(18)
C1 N1 C2 C3 -0.3(2)
N1 C2 C3 C4 -0.4(2)
N1 C2 C3 Cl1 179.77(10)
C1 N2 C4 C3 -0.52(17)
C2 C3 C4 N2 0.81(18)
Cl1 C3 C4 N2 -179.38(9)
O2 C5 C6 C7 179.72(16)
O1 C5 C6 C7 -2.0(2)
C5 C6 C7 C8 -0.8(3)
C6 C7 C8 O4 -177.01(16)
C6 C7 C8 O3 2.8(2)

loop_
_cod_related_entry_id
_cod_related_entry_database
_cod_related_entry_code
1 ChemSpider 30657329
